data_7221361
loop_
_publ_author_name
'Mewis, A.'

_publ_section_title
;
 A B2 X2-Verbindungen im Ca Al2 Si2-Typ, IV (1) Zur Struktur der
 Verbindungen Ca Zn2 Sb2, Ca Cd2 Sb2, Sr Zn2 Sb2 Und Sr Cd2 Sb2
;
_journal_name_full
;
Zeitschrift fuer Naturforschung, Teil B. Anorganische Chemie, Organische 
Chemie (33,1978-41,1986)
;
_journal_page_first 382
_journal_page_last 384
_journal_volume 33
_journal_year 1978
_chemical_formula_sum 'Sb2 Sr Zn2'
_chemical_name_systematic 'Sr Zn2 Sb2'
_space_group_IT_number 164
_symmetry_space_group_name_Hall '-P 3 2"'
_symmetry_space_group_name_H-M 'P -3 m 1'
_cell_angle_alpha 90
_cell_angle_beta 90
_cell_angle_gamma 120
_cell_formula_units_Z 1
_cell_length_a 4.5
_cell_length_b 4.5
_cell_length_c 7.716
_cell_volume 135.316
_citation_journal_id_ASTM ZNBAD2
_cod_data_source_file Mewis_ZNBAD2_1978_680.cif
_cod_data_source_block Sb2Sr1Zn2
_cod_original_cell_volume 135.3156
_cod_original_formula_sum 'Sb2 Sr1 Zn2'
_cod_database_code 7221361

loop_
_symmetry_equiv_pos_as_xyz
x,y,z
-y,x-y,z
-x+y,-x,z
y,x,-z
-x,-x+y,-z
x-y,-y,-z
-x,-y,-z
y,-x+y,-z
x-y,x,-z
-y,-x,z
x,x-y,z
-x+y,y,z

loop_
_atom_site_label
_atom_site_type_symbol
_atom_site_fract_x
_atom_site_fract_y
_atom_site_fract_z
_atom_site_occupancy
_atom_site_U_iso_or_equiv
Zn1 Zn 0.3333 0.6667 0.6311 1 0.0
Sr1 Sr 0 0 0 1 0.0
Sb1 Sb 0.3333 0.6667 0.2688 1 0.0
